data_7133741
loop_
_publ_author_name
'Kar, Subhradeep'
'Maharana, Prabhat Kumar'
'Maity, Swagata'
'Trivedi, Vishal'
'Punniyamurthy, Tharmalingam'

_publ_section_title
;
 Copper-catalyzed (4+3)-cycloaddition of 4-indolylcarbinols with
 aziridines: stereoselective synthesis of azepinoindoles.
;
_journal_issue 83
_journal_name_full 'Chemical communications (Cambridge, England)'
_journal_page_first 12008
_journal_page_last 12011
_journal_paper_doi 10.1039/d4cc03544e
_journal_volume 60
_journal_year 2024
_chemical_formula_moiety 'C31 H27 Br N2 O2 S'
_chemical_formula_sum 'C31 H27 Br N2 O2 S'
_chemical_formula_weight 571.51
_chemical_name_systematic SK-N3-74
_space_group_crystal_system triclinic
_space_group_IT_number 2
_space_group_name_Hall '-P 1'
_space_group_name_H-M_alt 'P -1'
_atom_sites_solution_hydrogens geom
_audit_creation_method SHELXL-2018/3
_audit_update_record
;
2024-07-08 deposited with the CCDC.	2024-09-20 downloaded from the CCDC.
;
_cell_angle_alpha 92.585(4)
_cell_angle_beta 105.246(4)
_cell_angle_gamma 95.304(4)
_cell_formula_units_Z 2
_cell_length_a 8.3606(12)
_cell_length_b 10.4276(16)
_cell_length_c 15.974(2)
_cell_measurement_reflns_used 9973
_cell_measurement_temperature 296(2)
_cell_measurement_theta_max 25.99
_cell_measurement_theta_min 2.45
_cell_volume 1334.4(3)
_computing_structure_refinement 'SHELXL-2018/3 (Sheldrick, 2018)'
_computing_structure_solution 'SHELXT 2018/2 (Sheldrick, 2018)'
_diffrn_ambient_temperature 296(2)
_diffrn_measured_fraction_theta_full 0.992
_diffrn_measured_fraction_theta_max 0.992
_diffrn_measurement_device_type 'Bruker APEX-II CCD'
_diffrn_measurement_method '\f and \w scans'
_diffrn_radiation_type MoK\a
_diffrn_radiation_wavelength 0.71073
_diffrn_reflns_av_R_equivalents 0.0296
_diffrn_reflns_av_unetI/netI 0.0209
_diffrn_reflns_Laue_measured_fraction_full 0.992
_diffrn_reflns_Laue_measured_fraction_max 0.992
_diffrn_reflns_limit_h_max 9
_diffrn_reflns_limit_h_min -9
_diffrn_reflns_limit_k_max 12
_diffrn_reflns_limit_k_min -12
_diffrn_reflns_limit_l_max 18
_diffrn_reflns_limit_l_min -18
_diffrn_reflns_number 26832
_diffrn_reflns_point_group_measured_fraction_full 0.992
_diffrn_reflns_point_group_measured_fraction_max 0.992
_diffrn_reflns_theta_full 24.999
_diffrn_reflns_theta_max 24.999
_diffrn_reflns_theta_min 1.967
_exptl_absorpt_coefficient_mu 1.650
_exptl_absorpt_correction_T_max 0.7452
_exptl_absorpt_correction_T_min 0.6324
_exptl_absorpt_correction_type multi-scan
_exptl_absorpt_process_details
;
 SADABS 2016/2: Krause, L., Herbst-Irmer, R., Sheldrick G.M. & Stalke D.,
 J. Appl. Cryst. 48 (2015) 3-10
;
_exptl_crystal_colour colorless
_exptl_crystal_density_diffrn 1.422
_exptl_crystal_description block
_exptl_crystal_F_000 588
_exptl_crystal_recrystallization_method 'Re-crystallisation from solvent: ACETONITRILE'
_exptl_crystal_size_max 0.25
_exptl_crystal_size_mid 0.24
_exptl_crystal_size_min 0.22
_refine_diff_density_max 0.374
_refine_diff_density_min -0.599
_refine_diff_density_rms 0.041
_refine_ls_extinction_method none
_refine_ls_goodness_of_fit_ref 0.763
_refine_ls_hydrogen_treatment constr
_refine_ls_matrix_type full
_refine_ls_number_parameters 336
_refine_ls_number_reflns 4656
_refine_ls_number_restraints 0
_refine_ls_restrained_S_all 0.763
_refine_ls_R_factor_all 0.0403
_refine_ls_R_factor_gt 0.0329
_refine_ls_shift/su_max 0.021
_refine_ls_shift/su_mean 0.000
_refine_ls_structure_factor_coef Fsqd
_refine_ls_weighting_details 'w=1/[\s^2^(Fo^2^)+(0.1000P)^2^+1.0493P] where P=(Fo^2^+2Fc^2^)/3'
_refine_ls_weighting_scheme calc
_refine_ls_wR_factor_gt 0.1025
_refine_ls_wR_factor_ref 0.1149
_reflns_Friedel_coverage 0.000
_reflns_number_gt 4039
_reflns_number_total 4656
_reflns_threshold_expression 'I > 2\s(I)'
_cod_data_source_file d4cc03544e2.cif
_cod_data_source_block SK_TP_0m_a
_cod_depositor_comments 'Adding full bibliography for 7133740--7133741.cif.'
_cod_database_code 7133741
_shelx_shelxl_version_number 2018/3
_shelx_space_group_comment
;
The symmetry employed for this shelxl refinement is uniquely defined
by the following loop, which should always be used as a source of
symmetry information in preference to the above space-group names.
They are only intended as comments.
;

loop_
_space_group_symop_operation_xyz
'x, y, z'
'-x, -y, -z'

loop_
_atom_site_label
_atom_site_type_symbol
_atom_site_fract_x
_atom_site_fract_y
_atom_site_fract_z
_atom_site_U_iso_or_equiv
_atom_site_adp_type
_atom_site_occupancy
_atom_site_site_symmetry_order
_atom_site_calc_flag
_atom_site_refinement_flags_posn
_atom_site_refinement_flags_adp
_atom_site_refinement_flags_occupancy
_atom_site_disorder_assembly
_atom_site_disorder_group
Br01 Br 1.04929(4) 0.73793(3) 0.67620(2) 0.07242(16) Uani 1 1 d . . . . .
S002 S 0.92205(7) 0.74238(5) 0.20256(4) 0.04065(16) Uani 1 1 d . . . . .
O003 O 0.8916(3) 0.84428(16) 0.14494(12) 0.0560(5) Uani 1 1 d . . . . .
O004 O 1.0786(2) 0.74372(19) 0.26600(12) 0.0574(5) Uani 1 1 d . . . . .
N005 N 0.7773(2) 0.73670(17) 0.25330(12) 0.0380(4) Uani 1 1 d . . . . .
N006 N 0.6973(2) 1.06406(19) 0.47644(12) 0.0434(4) Uani 1 1 d . . . . .
C007 C 0.6453(3) 0.94164(19) 0.24898(13) 0.0343(4) Uani 1 1 d . . . . .
H007 H 0.748181 0.980265 0.237591 0.041 Uiso 1 1 calc R U . . .
C008 C 0.7578(3) 0.8839(2) 0.41239(14) 0.0359(5) Uani 1 1 d . . . . .
C009 C 0.6252(3) 0.7984(2) 0.21732(14) 0.0370(5) Uani 1 1 d . . . . .
H00A H 0.533018 0.753729 0.234355 0.044 Uiso 1 1 calc R U . . .
H00B H 0.598746 0.790709 0.154303 0.044 Uiso 1 1 calc R U . . .
C00A C 0.6700(3) 0.9596(2) 0.34586(14) 0.0349(4) Uani 1 1 d . . . . .
C00B C 0.5049(3) 1.00668(19) 0.19337(13) 0.0359(5) Uani 1 1 d . . . . .
C00C C 0.8246(3) 0.7648(2) 0.41395(14) 0.0381(5) Uani 1 1 d . . . . .
C00D C 0.6362(3) 1.0662(2) 0.38807(14) 0.0408(5) Uani 1 1 d . . . . .
H00D H 0.579240 1.131800 0.360531 0.049 Uiso 1 1 calc R U . . .
C00E C 0.7742(3) 0.9546(2) 0.49329(14) 0.0407(5) Uani 1 1 d . . . . .
C00F C 0.7947(3) 0.6709(2) 0.33410(14) 0.0380(5) Uani 1 1 d . . . . .
H00F H 0.894079 0.624880 0.341923 0.046 Uiso 1 1 calc R U . . .
C00G C 0.3468(3) 0.9991(2) 0.20620(16) 0.0448(5) Uani 1 1 d . . . . .
H00G H 0.326208 0.958976 0.253732 0.054 Uiso 1 1 calc R U . . .
C00H C 0.8913(3) 0.5973(2) 0.13675(14) 0.0377(5) Uani 1 1 d . . . . .
C00I C 0.6463(3) 0.5684(2) 0.32522(16) 0.0408(5) Uani 1 1 d . . . . .
C00J C 0.9103(3) 0.7257(3) 0.49313(16) 0.0474(6) Uani 1 1 d . . . . .
H00J H 0.958189 0.648518 0.494919 0.057 Uiso 1 1 calc R U . . .
C00K C 0.9887(3) 0.4990(2) 0.16196(16) 0.0482(6) Uani 1 1 d . . . . .
H00K H 1.073632 0.508922 0.213535 0.058 Uiso 1 1 calc R U . . .
C00L C 0.8589(3) 0.9132(3) 0.57338(15) 0.0487(6) Uani 1 1 d . . . . .
H00L H 0.868463 0.960510 0.625569 0.058 Uiso 1 1 calc R U . . .
C00M C 0.9268(3) 0.7995(3) 0.57059(15) 0.0493(6) Uani 1 1 d . . . . .
C00N C 0.2185(3) 1.0515(3) 0.14788(19) 0.0550(6) Uani 1 1 d . . . . .
H00N H 0.112922 1.047158 0.157101 0.066 Uiso 1 1 calc R U . . .
C00O C 0.7662(3) 0.5822(3) 0.05929(17) 0.0518(6) Uani 1 1 d . . . . .
H00O H 0.701127 0.648917 0.041875 0.062 Uiso 1 1 calc R U . . .
C00P C 0.2472(4) 1.1096(3) 0.07685(18) 0.0592(7) Uani 1 1 d . . . . .
H00P H 0.161381 1.144209 0.038000 0.071 Uiso 1 1 calc R U . . .
C00Q C 0.5303(4) 1.0664(2) 0.12150(16) 0.0501(6) Uani 1 1 d . . . . .
H00Q H 0.635922 1.073146 0.112186 0.060 Uiso 1 1 calc R U . . .
C00R C 0.8339(3) 0.3675(2) 0.03284(18) 0.0513(6) Uani 1 1 d . . . . .
C00S C 0.7388(3) 0.4684(3) 0.00831(18) 0.0586(7) Uani 1 1 d . . . . .
H00S H 0.654880 0.458944 -0.043655 0.070 Uiso 1 1 calc R U . . .
C00T C 0.6801(4) 1.1618(3) 0.54019(17) 0.0573(7) Uani 1 1 d . . . . .
H00C H 0.643170 1.236871 0.511437 0.086 Uiso 1 1 calc R U . . .
H00E H 0.785853 1.184783 0.582044 0.086 Uiso 1 1 calc R U . . .
H00H H 0.599900 1.128396 0.569254 0.086 Uiso 1 1 calc R U . . .
C00U C 0.6123(4) 0.4710(2) 0.2593(2) 0.0578(7) Uani 1 1 d . . . . .
H00U H 0.678049 0.470184 0.220505 0.069 Uiso 1 1 calc R U . . .
C00V C 0.9586(4) 0.3854(3) 0.10972(19) 0.0563(7) Uani 1 1 d . . . . .
H00V H 1.024443 0.319055 0.126911 0.068 Uiso 1 1 calc R U . . .
C00W C 0.5449(4) 0.5676(3) 0.3807(2) 0.0645(8) Uani 1 1 d . . . . .
H00W H 0.564459 0.632050 0.425406 0.077 Uiso 1 1 calc R U . . .
C00X C 0.4024(4) 1.1160(3) 0.06369(18) 0.0628(8) Uani 1 1 d . . . . .
H00X H 0.421749 1.154251 0.015283 0.075 Uiso 1 1 calc R U . . .
C00Y C 0.3842(4) 0.3745(3) 0.3057(2) 0.0682(8) Uani 1 1 d . . . . .
H00Y H 0.297846 0.308924 0.299904 0.082 Uiso 1 1 calc R U . . .
C00Z C 0.4821(4) 0.3749(3) 0.2500(2) 0.0676(8) Uani 1 1 d . . . . .
H00Z H 0.461531 0.310079 0.205396 0.081 Uiso 1 1 calc R U . . .
C010 C 0.8024(4) 0.2436(3) -0.0240(2) 0.0771(10) Uani 1 1 d . . . . .
H01A H 0.868228 0.180602 0.006145 0.116 Uiso 1 1 calc R U . . .
H01B H 0.832602 0.259309 -0.076899 0.116 Uiso 1 1 calc R U . . .
H01C H 0.686378 0.211795 -0.037478 0.116 Uiso 1 1 calc R U . . .
C011 C 0.4135(4) 0.4708(3) 0.3701(3) 0.0790(10) Uani 1 1 d . . . . .
H011 H 0.344817 0.471956 0.407411 0.095 Uiso 1 1 calc R U . . .

loop_
_atom_site_aniso_label
_atom_site_aniso_U_11
_atom_site_aniso_U_22
_atom_site_aniso_U_33
_atom_site_aniso_U_23
_atom_site_aniso_U_13
_atom_site_aniso_U_12
Br01 0.0584(2) 0.1017(3) 0.0463(2) 0.03458(16) -0.00441(14) -0.00699(16)
S002 0.0443(3) 0.0408(3) 0.0381(3) -0.0020(2) 0.0159(2) -0.0008(2)
O003 0.0810(13) 0.0419(9) 0.0559(11) 0.0087(8) 0.0377(10) 0.0035(8)
O004 0.0437(10) 0.0763(12) 0.0480(10) -0.0136(9) 0.0127(8) -0.0077(8)
N005 0.0451(10) 0.0375(9) 0.0349(10) 0.0050(7) 0.0149(8) 0.0086(8)
N006 0.0468(11) 0.0482(11) 0.0322(10) -0.0072(8) 0.0089(8) 0.0000(9)
C007 0.0390(11) 0.0345(10) 0.0292(10) 0.0014(8) 0.0092(9) 0.0029(8)
C008 0.0341(11) 0.0406(11) 0.0304(11) 0.0024(8) 0.0067(8) -0.0026(9)
C009 0.0426(12) 0.0359(11) 0.0305(11) 0.0011(8) 0.0063(9) 0.0057(9)
C00A 0.0377(11) 0.0351(10) 0.0291(11) 0.0001(8) 0.0057(8) -0.0003(8)
C00B 0.0472(12) 0.0298(10) 0.0288(10) -0.0018(8) 0.0071(9) 0.0048(9)
C00C 0.0344(11) 0.0438(11) 0.0358(12) 0.0075(9) 0.0098(9) -0.0001(9)
C00D 0.0428(12) 0.0426(12) 0.0343(12) -0.0011(9) 0.0070(9) 0.0024(9)
C00E 0.0371(11) 0.0511(13) 0.0313(11) 0.0001(9) 0.0083(9) -0.0046(10)
C00F 0.0399(12) 0.0370(11) 0.0398(12) 0.0098(9) 0.0129(9) 0.0084(9)
C00G 0.0482(13) 0.0412(12) 0.0435(13) 0.0046(10) 0.0103(11) 0.0018(10)
C00H 0.0403(11) 0.0427(11) 0.0326(11) 0.0025(9) 0.0138(9) 0.0056(9)
C00I 0.0420(12) 0.0328(10) 0.0487(13) 0.0087(9) 0.0120(10) 0.0081(9)
C00J 0.0401(12) 0.0558(14) 0.0449(13) 0.0150(11) 0.0078(10) 0.0035(10)
C00K 0.0487(14) 0.0567(14) 0.0393(13) 0.0014(10) 0.0090(10) 0.0163(11)
C00L 0.0441(13) 0.0688(16) 0.0291(12) 0.0046(11) 0.0075(10) -0.0081(12)
C00M 0.0397(13) 0.0706(16) 0.0332(12) 0.0188(11) 0.0027(10) -0.0039(11)
C00N 0.0429(13) 0.0519(14) 0.0652(17) -0.0021(12) 0.0060(12) 0.0066(11)
C00O 0.0550(15) 0.0520(14) 0.0443(14) -0.0008(11) 0.0033(11) 0.0165(11)
C00P 0.0707(18) 0.0546(15) 0.0463(15) 0.0033(12) -0.0010(13) 0.0249(13)
C00Q 0.0642(16) 0.0524(14) 0.0428(13) 0.0131(11) 0.0240(12) 0.0206(12)
C00R 0.0495(14) 0.0482(13) 0.0583(16) -0.0127(11) 0.0239(12) -0.0029(11)
C00S 0.0510(15) 0.0689(17) 0.0466(15) -0.0146(13) 0.0002(12) 0.0055(13)
C00T 0.0615(16) 0.0633(16) 0.0449(15) -0.0174(12) 0.0167(12) -0.0002(13)
C00U 0.0646(17) 0.0440(13) 0.0699(18) -0.0045(12) 0.0300(14) 0.0018(12)
C00V 0.0643(17) 0.0484(14) 0.0614(17) 0.0022(12) 0.0212(14) 0.0216(12)
C00W 0.0646(18) 0.0633(17) 0.0701(19) -0.0099(14) 0.0351(15) -0.0127(14)
C00X 0.089(2) 0.0668(17) 0.0413(14) 0.0203(12) 0.0216(14) 0.0351(16)
C00Y 0.0552(17) 0.0511(15) 0.096(2) 0.0078(15) 0.0214(16) -0.0086(13)
C00Z 0.0705(19) 0.0442(14) 0.086(2) -0.0083(14) 0.0242(17) -0.0044(13)
C010 0.071(2) 0.0651(18) 0.097(3) -0.0342(18) 0.0356(19) -0.0044(15)
C011 0.072(2) 0.079(2) 0.095(3) -0.0049(18) 0.048(2) -0.0173(17)

loop_
_atom_type_symbol
_atom_type_description
_atom_type_scat_dispersion_real
_atom_type_scat_dispersion_imag
_atom_type_scat_source
C C 0.0033 0.0016 'International Tables Vol C Tables 4.2.6.8 and 6.1.1.4'
H H 0.0000 0.0000 'International Tables Vol C Tables 4.2.6.8 and 6.1.1.4'
Br Br -0.2901 2.4595 'International Tables Vol C Tables 4.2.6.8 and 6.1.1.4'
N N 0.0061 0.0033 'International Tables Vol C Tables 4.2.6.8 and 6.1.1.4'
O O 0.0106 0.0060 'International Tables Vol C Tables 4.2.6.8 and 6.1.1.4'
S S 0.1246 0.1234 'International Tables Vol C Tables 4.2.6.8 and 6.1.1.4'

loop_
_geom_angle_atom_site_label_1
_geom_angle_atom_site_label_2
_geom_angle_atom_site_label_3
_geom_angle
_geom_angle_site_symmetry_1
_geom_angle_site_symmetry_3
_geom_angle_publ_flag
O004 S002 O003 120.63(12) . . ?
O004 S002 N005 107.84(10) . . ?
O003 S002 N005 106.56(10) . . ?
O004 S002 C00H 107.10(11) . . ?
O003 S002 C00H 106.80(11) . . ?
N005 S002 C00H 107.28(10) . . ?
C00F N005 C009 119.41(17) . . ?
C00F N005 S002 121.42(15) . . ?
C009 N005 S002 119.18(15) . . ?
C00E N006 C00D 108.31(18) . . ?
C00E N006 C00T 126.6(2) . . ?
C00D N006 C00T 125.1(2) . . ?
C00A C007 C00B 115.98(17) . . ?
C00A C007 C009 111.87(17) . . ?
C00B C007 C009 109.10(17) . . ?
C00C C008 C00E 118.2(2) . . ?
C00C C008 C00A 135.5(2) . . ?
C00E C008 C00A 106.34(19) . . ?
N005 C009 C007 111.90(17) . . ?
C00D C00A C008 106.13(19) . . ?
C00D C00A C007 124.8(2) . . ?
C008 C00A C007 128.26(18) . . ?
C00Q C00B C00G 118.2(2) . . ?
C00Q C00B C007 118.7(2) . . ?
C00G C00B C007 122.8(2) . . ?
C00J C00C C008 118.4(2) . . ?
C00J C00C C00F 117.8(2) . . ?
C008 C00C C00F 123.6(2) . . ?
C00A C00D N006 111.1(2) . . ?
N006 C00E C00L 128.9(2) . . ?
N006 C00E C008 108.10(19) . . ?
C00L C00E C008 123.0(2) . . ?
N005 C00F C00C 112.64(17) . . ?
N005 C00F C00I 110.52(19) . . ?
C00C C00F C00I 112.86(18) . . ?
C00B C00G C00N 120.0(2) . . ?
C00K C00H C00O 120.0(2) . . ?
C00K C00H S002 120.72(18) . . ?
C00O C00H S002 119.24(17) . . ?
C00U C00I C00W 117.9(2) . . ?
C00U C00I C00F 119.1(2) . . ?
C00W C00I C00F 123.0(2) . . ?
C00C C00J C00M 121.4(2) . . ?
C00H C00K C00V 119.2(2) . . ?
C00M C00L C00E 116.2(2) . . ?
C00L C00M C00J 122.7(2) . . ?
C00L C00M Br01 119.10(19) . . ?
C00J C00M Br01 118.2(2) . . ?
C00P C00N C00G 120.4(3) . . ?
C00S C00O C00H 119.7(2) . . ?
C00X C00P C00N 119.6(2) . . ?
C00B C00Q C00X 121.2(3) . . ?
C00V C00R C00S 117.8(2) . . ?
C00V C00R C010 121.6(3) . . ?
C00S C00R C010 120.6(3) . . ?
C00O C00S C00R 121.3(2) . . ?
C00I C00U C00Z 121.1(3) . . ?
C00R C00V C00K 121.9(2) . . ?
C00I C00W C011 120.4(3) . . ?
C00P C00X C00Q 120.5(3) . . ?
C00Z C00Y C011 119.5(3) . . ?
C00Y C00Z C00U 120.4(3) . . ?
C00Y C011 C00W 120.7(3) . . ?

loop_
_geom_bond_atom_site_label_1
_geom_bond_atom_site_label_2
_geom_bond_distance
_geom_bond_site_symmetry_2
_geom_bond_publ_flag
Br01 C00M 1.902(2) . ?
S002 O004 1.428(2) . ?
S002 O003 1.4339(19) . ?
S002 N005 1.6227(18) . ?
S002 C00H 1.761(2) . ?
N005 C00F 1.469(3) . ?
N005 C009 1.470(3) . ?
N006 C00E 1.365(3) . ?
N006 C00D 1.371(3) . ?
N006 C00T 1.452(3) . ?
C007 C00A 1.507(3) . ?
C007 C00B 1.510(3) . ?
C007 C009 1.535(3) . ?
C008 C00C 1.407(3) . ?
C008 C00E 1.426(3) . ?
C008 C00A 1.436(3) . ?
C00A C00D 1.364(3) . ?
C00B C00Q 1.386(3) . ?
C00B C00G 1.386(3) . ?
C00C C00J 1.380(3) . ?
C00C C00F 1.524(3) . ?
C00E C00L 1.398(3) . ?
C00F C00I 1.533(3) . ?
C00G C00N 1.395(4) . ?
C00H C00K 1.377(3) . ?
C00H C00O 1.386(3) . ?
C00I C00U 1.384(4) . ?
C00I C00W 1.377(4) . ?
C00J C00M 1.395(4) . ?
C00K C00V 1.381(4) . ?
C00L C00M 1.365(4) . ?
C00N C00P 1.375(4) . ?
C00O C00S 1.374(4) . ?
C00P C00X 1.363(4) . ?
C00Q C00X 1.375(4) . ?
C00R C00V 1.378(4) . ?
C00R C00S 1.386(4) . ?
C00R C010 1.506(3) . ?
C00U C00Z 1.382(4) . ?
C00W C011 1.391(4) . ?
C00Y C00Z 1.358(5) . ?
C00Y C011 1.363(5) . ?
